data_2211072
loop_
_publ_author_name
'Yang-Gen Hu'
'Jun Zhu'
'Ai-Hua Zheng'

_publ_section_title 3-<i>n</i>-Butyl-2-(4-methylphenoxy)-3<i>H</i>-benzo[4,5]furo[3,2-<i>d</i>]pyrimidin-4-one
_journal_coeditor_code IS2080
_journal_issue 11
_journal_name_full 'Acta Crystallographica Section E'
_journal_page_first o4904
_journal_page_last o4905
_journal_paper_doi 10.1107/S1600536806041304
_journal_volume 62
_journal_year 2006
_chemical_formula_moiety 'C21 H20 N2 O3'
_chemical_formula_sum 'C21 H20 N2 O3'
_chemical_formula_weight 348.39
_chemical_name_systematic
;
 ?
;
_space_group_IT_number 2
_symmetry_cell_setting triclinic
_symmetry_space_group_name_Hall '-P 1'
_symmetry_space_group_name_H-M 'P -1'
_atom_sites_solution_hydrogens geom
_atom_sites_solution_primary direct
_atom_sites_solution_secondary difmap
_audit_creation_method SHELXL-97
_cell_angle_alpha 99.5600(10)
_cell_angle_beta 99.420(2)
_cell_angle_gamma 92.042(2)
_cell_formula_units_Z 2
_cell_length_a 9.0852(8)
_cell_length_b 9.6504(9)
_cell_length_c 10.3936(9)
_cell_measurement_reflns_used 3793
_cell_measurement_temperature 292(2)
_cell_measurement_theta_max 28.16
_cell_measurement_theta_min 2.68
_cell_volume 884.64(14)
_computing_cell_refinement 'SAINT (Bruker, 2001)'
_computing_data_collection 'SMART (Bruker, 2001)'
_computing_data_reduction SAINT
_computing_molecular_graphics 'PLATON (Spek, 2003)'
_computing_publication_material 'SHELXTL (Bruker, 2001)'
_computing_structure_refinement 'SHELXL97 (Sheldrick, 1997)'
_computing_structure_solution 'SHELXS97 (Sheldrick, 1997)'
_diffrn_ambient_temperature 292(2)
_diffrn_measured_fraction_theta_full 0.980
_diffrn_measured_fraction_theta_max 0.980
_diffrn_measurement_device_type 'Bruker SMART 4K CCD area-detector'
_diffrn_measurement_method '\f and \w scans'
_diffrn_radiation_monochromator graphite
_diffrn_radiation_source 'fine-focus sealed tube'
_diffrn_radiation_type MoK\a
_diffrn_radiation_wavelength 0.71073
_diffrn_reflns_av_R_equivalents 0.0570
_diffrn_reflns_av_sigmaI/netI 0.0464
_diffrn_reflns_limit_h_max 11
_diffrn_reflns_limit_h_min -10
_diffrn_reflns_limit_k_max 12
_diffrn_reflns_limit_k_min -12
_diffrn_reflns_limit_l_max 13
_diffrn_reflns_limit_l_min -13
_diffrn_reflns_number 7602
_diffrn_reflns_theta_full 26.99
_diffrn_reflns_theta_max 26.99
_diffrn_reflns_theta_min 2.02
_diffrn_standards_number 0
_exptl_absorpt_coefficient_mu 0.088
_exptl_absorpt_correction_type none
_exptl_crystal_colour colorless
_exptl_crystal_density_diffrn 1.308
_exptl_crystal_density_method 'not measured'
_exptl_crystal_description block
_exptl_crystal_F_000 368
_exptl_crystal_size_max 0.30
_exptl_crystal_size_mid 0.20
_exptl_crystal_size_min 0.20
_refine_diff_density_max 0.200
_refine_diff_density_min -0.364
_refine_ls_extinction_method none
_refine_ls_goodness_of_fit_ref 1.070
_refine_ls_hydrogen_treatment constr
_refine_ls_matrix_type full
_refine_ls_number_parameters 237
_refine_ls_number_reflns 3794
_refine_ls_number_restraints 0
_refine_ls_restrained_S_all 1.070
_refine_ls_R_factor_all 0.0617
_refine_ls_R_factor_gt 0.0527
_refine_ls_shift/su_max <0.001
_refine_ls_shift/su_mean <0.001
_refine_ls_structure_factor_coef Fsqd
_refine_ls_weighting_details 'calc w=1/[\s^2^(Fo^2^)+(0.0911P)^2^+0.0802P] where P=(Fo^2^+2Fc^2^)/3'
_refine_ls_weighting_scheme calc
_refine_ls_wR_factor_gt 0.1432
_refine_ls_wR_factor_ref 0.1575
_reflns_number_gt 3145
_reflns_number_total 3794
_reflns_threshold_expression I>2\s(I)
_cod_data_source_file is2080.cif
_cod_data_source_block I
_cod_depositor_comments
;
The following automatic conversions were performed:
'_symmetry_cell_setting' value 'Triclinic' changed to 'triclinic'
according to '/home/saulius/struct/CIF-dictionaries/cif_core.dic'
dictionary named 'cif_core.dic' version 2.4.1 from 2010-06-29.

Automatic conversion script
Id: cif_fix_enum 1527 2010-12-29 10:47:43Z saulius 

The following automatic conversions were performed:

'_symmetry_cell_setting' value 'Triclinic' changed to 'triclinic'
according to /home/saulius/struct/CIF-dictionaries/cif_core.dic
dictionary named 'cif_core.dic' version 2.4.1 from 2010-06-29.

Automatic conversion script
Id: cif_fix_values 1715 2011-07-08 13:25:40Z adriana 
;
_cod_original_sg_symbol_Hall '-P 1 '
_cod_original_sg_symbol_H-M P-1
_cod_database_code 2211072
_cod_database_fobs_code 2211072

loop_
_symmetry_equiv_pos_as_xyz
'x, y, z'
'-x, -y, -z'

loop_
_atom_site_type_symbol
_atom_site_label
_atom_site_fract_x
_atom_site_fract_y
_atom_site_fract_z
_atom_site_U_iso_or_equiv
_atom_site_adp_type
_atom_site_calc_flag
_atom_site_refinement_flags
_atom_site_occupancy
C C1 -0.0893(3) 1.0217(3) 0.2015(2) 0.0765(6) Uani d . 1
H H1A -0.1169 1.1119 0.2413 0.115 Uiso calc R 1
H H1B -0.1761 0.9572 0.1772 0.115 Uiso calc R 1
H H1C -0.0480 1.0312 0.1239 0.115 Uiso calc R 1
C C2 0.02557(18) 0.96656(18) 0.29899(16) 0.0494(4) Uani d . 1
C C3 0.03984(19) 0.82317(18) 0.29216(17) 0.0520(4) Uani d . 1
H H3 -0.0238 0.7607 0.2273 0.062 Uiso calc R 1
C C4 0.11924(19) 1.05711(17) 0.39754(18) 0.0524(4) Uani d . 1
H H4 0.1101 1.1537 0.4049 0.063 Uiso calc R 1
C C5 0.14623(19) 0.77042(16) 0.37931(16) 0.0483(4) Uani d . 1
H H5 0.1547 0.6739 0.3735 0.058 Uiso calc R 1
C C6 0.22689(18) 1.00681(16) 0.48585(17) 0.0477(4) Uani d . 1
H H6 0.2899 1.0688 0.5517 0.057 Uiso calc R 1
C C7 0.23897(16) 0.86432(16) 0.47461(14) 0.0404(3) Uani d . 1
C C8 0.45649(16) 0.74628(15) 0.54222(14) 0.0374(3) Uani d . 1
C C9 0.66719(17) 0.62919(15) 0.64305(14) 0.0402(3) Uani d . 1
C C10 0.69115(16) 0.59738(14) 0.50995(14) 0.0380(3) Uani d . 1
C C11 0.60371(15) 0.64248(14) 0.40741(13) 0.0349(3) Uani d . 1
C C12 0.50861(18) 0.75283(17) 0.78757(14) 0.0440(4) Uani d . 1
H H12A 0.5221 0.6748 0.8355 0.053 Uiso calc R 1
H H12B 0.4050 0.7761 0.7819 0.053 Uiso calc R 1
C C13 0.60893(19) 0.87912(18) 0.86393(14) 0.0484(4) Uani d . 1
H H13A 0.5965 0.8915 0.9560 0.058 Uiso calc R 1
H H13B 0.7121 0.8584 0.8606 0.058 Uiso calc R 1
C C14 0.5811(2) 1.01651(18) 0.81504(16) 0.0513(4) Uani d . 1
H H14A 0.4775 1.0372 0.8158 0.062 Uiso calc R 1
H H14B 0.5980 1.0069 0.7243 0.062 Uiso calc R 1
C C15 0.6822(2) 1.1383(2) 0.89986(19) 0.0628(5) Uani d . 1
H H15A 0.6556 1.1571 0.9865 0.094 Uiso calc R 1
H H15B 0.6703 1.2206 0.8594 0.094 Uiso calc R 1
H H15C 0.7844 1.1139 0.9072 0.094 Uiso calc R 1
C C16 0.66863(16) 0.59438(14) 0.29160(14) 0.0377(3) Uani d . 1
C C17 0.79165(17) 0.52216(15) 0.33722(14) 0.0403(3) Uani d . 1
C C18 0.88459(19) 0.45767(17) 0.25671(17) 0.0485(4) Uani d . 1
H H18 0.9654 0.4098 0.2896 0.058 Uiso calc R 1
C C19 0.8512(2) 0.46805(19) 0.12511(17) 0.0535(4) Uani d . 1
H H19 0.9111 0.4258 0.0673 0.064 Uiso calc R 1
C C20 0.7304(2) 0.53982(18) 0.07552(16) 0.0537(4) Uani d . 1
H H20 0.7119 0.5449 -0.0142 0.064 Uiso calc R 1
C C21 0.63766(19) 0.60352(17) 0.15704(14) 0.0463(4) Uani d . 1
H H21 0.5569 0.6511 0.1235 0.056 Uiso calc R 1
N N1 0.54088(14) 0.70876(12) 0.65215(11) 0.0382(3) Uani d . 1
N N2 0.48074(13) 0.71851(12) 0.42171(11) 0.0372(3) Uani d . 1
O O1 0.34035(12) 0.81808(12) 0.57416(10) 0.0487(3) Uani d . 1
O O2 0.74313(14) 0.59674(13) 0.74117(11) 0.0555(3) Uani d . 1
O O3 0.80803(12) 0.52362(11) 0.47195(10) 0.0443(3) Uani d . 1

loop_
_atom_site_aniso_label
_atom_site_aniso_U_11
_atom_site_aniso_U_22
_atom_site_aniso_U_33
_atom_site_aniso_U_12
_atom_site_aniso_U_13
_atom_site_aniso_U_23
C1 0.0704(14) 0.0884(15) 0.0771(14) 0.0291(11) 0.0059(11) 0.0342(12)
C2 0.0413(9) 0.0585(9) 0.0544(9) 0.0122(7) 0.0128(7) 0.0212(8)
C3 0.0467(9) 0.0531(9) 0.0514(9) 0.0022(7) -0.0016(7) 0.0060(7)
C4 0.0504(10) 0.0419(8) 0.0703(11) 0.0078(7) 0.0173(8) 0.0170(8)
C5 0.0499(9) 0.0392(8) 0.0535(9) 0.0059(6) 0.0025(7) 0.0076(7)
C6 0.0424(9) 0.0429(8) 0.0563(9) -0.0007(6) 0.0097(7) 0.0040(7)
C7 0.0341(8) 0.0480(8) 0.0409(7) 0.0094(6) 0.0087(6) 0.0093(6)
C8 0.0358(7) 0.0379(7) 0.0365(7) 0.0029(5) 0.0024(6) 0.0048(5)
C9 0.0432(8) 0.0396(7) 0.0367(7) 0.0036(6) 0.0023(6) 0.0082(6)
C10 0.0402(8) 0.0350(7) 0.0376(7) 0.0053(6) 0.0032(6) 0.0055(6)
C11 0.0349(7) 0.0335(6) 0.0346(7) 0.0006(5) 0.0023(5) 0.0046(5)
C12 0.0452(9) 0.0549(9) 0.0335(7) 0.0038(7) 0.0094(6) 0.0096(6)
C13 0.0528(10) 0.0591(9) 0.0318(7) 0.0064(7) 0.0068(6) 0.0038(6)
C14 0.0572(10) 0.0553(9) 0.0406(8) 0.0092(8) 0.0117(7) 0.0020(7)
C15 0.0668(12) 0.0569(10) 0.0626(11) 0.0005(9) 0.0180(9) -0.0021(8)
C16 0.0392(8) 0.0350(7) 0.0368(7) 0.0003(6) 0.0043(6) 0.0031(5)
C17 0.0464(8) 0.0354(7) 0.0373(7) 0.0016(6) 0.0050(6) 0.0040(5)
C18 0.0466(9) 0.0450(8) 0.0533(9) 0.0103(7) 0.0100(7) 0.0033(7)
C19 0.0542(10) 0.0564(10) 0.0493(9) 0.0059(8) 0.0183(8) -0.0025(7)
C20 0.0601(11) 0.0618(10) 0.0384(8) 0.0041(8) 0.0094(7) 0.0054(7)
C21 0.0478(9) 0.0528(9) 0.0370(8) 0.0066(7) 0.0041(6) 0.0069(6)
N1 0.0412(7) 0.0416(6) 0.0308(6) 0.0023(5) 0.0041(5) 0.0056(5)
N2 0.0361(6) 0.0407(6) 0.0335(6) 0.0059(5) 0.0026(5) 0.0053(5)
O1 0.0456(6) 0.0619(7) 0.0382(5) 0.0178(5) 0.0061(5) 0.0056(5)
O2 0.0605(8) 0.0692(8) 0.0382(6) 0.0221(6) 0.0010(5) 0.0166(5)
O3 0.0485(6) 0.0457(6) 0.0387(5) 0.0137(5) 0.0045(5) 0.0079(4)

loop_
_atom_type_symbol
_atom_type_description
_atom_type_scat_dispersion_real
_atom_type_scat_dispersion_imag
_atom_type_scat_source
C C 0.0033 0.0016 'International Tables Vol C Tables 4.2.6.8 and 6.1.1.4'
H H 0.0000 0.0000 'International Tables Vol C Tables 4.2.6.8 and 6.1.1.4'
N N 0.0061 0.0033 'International Tables Vol C Tables 4.2.6.8 and 6.1.1.4'
O O 0.0106 0.0060 'International Tables Vol C Tables 4.2.6.8 and 6.1.1.4'

loop_
_geom_angle_atom_site_label_1
_geom_angle_atom_site_label_2
_geom_angle_atom_site_label_3
_geom_angle
_geom_angle_publ_flag
C2 C1 H1A 109.5 ?
C2 C1 H1B 109.5 ?
H1A C1 H1B 109.5 ?
C2 C1 H1C 109.5 ?
H1A C1 H1C 109.5 ?
H1B C1 H1C 109.5 ?
C4 C2 C3 118.10(15) ?
C4 C2 C1 121.05(17) ?
C3 C2 C1 120.86(17) ?
C5 C3 C2 121.77(15) ?
C5 C3 H3 119.1 ?
C2 C3 H3 119.1 ?
C2 C4 C6 121.19(15) ?
C2 C4 H4 119.4 ?
C6 C4 H4 119.4 ?
C7 C5 C3 118.27(14) ?
C7 C5 H5 120.9 ?
C3 C5 H5 120.9 ?
C7 C6 C4 118.95(15) ?
C7 C6 H6 120.5 ?
C4 C6 H6 120.5 ?
C6 C7 C5 121.71(14) ?
C6 C7 O1 116.66(13) ?
C5 C7 O1 121.29(13) ?
N2 C8 O1 122.04(13) ?
N2 C8 N1 126.68(14) ?
O1 C8 N1 111.27(12) ?
O2 C9 N1 121.79(14) ?
O2 C9 C10 127.24(15) ?
N1 C9 C10 110.96(12) ?
C11 C10 O3 113.02(12) ?
C11 C10 C9 123.18(14) ?
O3 C10 C9 123.74(13) ?
C10 C11 N2 123.40(13) ?
C10 C11 C16 105.99(13) ?
N2 C11 C16 130.61(12) ?
N1 C12 C13 112.31(12) ?
N1 C12 H12A 109.1 ?
C13 C12 H12A 109.1 ?
N1 C12 H12B 109.1 ?
C13 C12 H12B 109.1 ?
H12A C12 H12B 107.9 ?
C14 C13 C12 115.44(13) ?
C14 C13 H13A 108.4 ?
C12 C13 H13A 108.4 ?
C14 C13 H13B 108.4 ?
C12 C13 H13B 108.4 ?
H13A C13 H13B 107.5 ?
C13 C14 C15 112.03(14) ?
C13 C14 H14A 109.2 ?
C15 C14 H14A 109.2 ?
C13 C14 H14B 109.2 ?
C15 C14 H14B 109.2 ?
H14A C14 H14B 107.9 ?
C14 C15 H15A 109.5 ?
C14 C15 H15B 109.5 ?
H15A C15 H15B 109.5 ?
C14 C15 H15C 109.5 ?
H15A C15 H15C 109.5 ?
H15B C15 H15C 109.5 ?
C17 C16 C21 118.78(14) ?
C17 C16 C11 104.87(12) ?
C21 C16 C11 136.35(14) ?
C18 C17 O3 124.53(14) ?
C18 C17 C16 123.66(14) ?
O3 C17 C16 111.81(13) ?
C19 C18 C17 116.26(16) ?
C19 C18 H18 121.9 ?
C17 C18 H18 121.9 ?
C18 C19 C20 122.02(16) ?
C18 C19 H19 119.0 ?
C20 C19 H19 119.0 ?
C21 C20 C19 121.21(16) ?
C21 C20 H20 119.4 ?
C19 C20 H20 119.4 ?
C20 C21 C16 118.07(15) ?
C20 C21 H21 121.0 ?
C16 C21 H21 121.0 ?
C8 N1 C9 121.79(12) y
C8 N1 C12 122.53(13) ?
C9 N1 C12 115.65(11) ?
C8 N2 C11 113.94(12) y
C8 O1 C7 119.94(11) ?
C10 O3 C17 104.31(11) y

loop_
_geom_bond_atom_site_label_1
_geom_bond_atom_site_label_2
_geom_bond_distance
_geom_bond_publ_flag
C1 C2 1.507(2) ?
C1 H1A 0.9600 ?
C1 H1B 0.9600 ?
C1 H1C 0.9600 ?
C2 C4 1.379(2) ?
C2 C3 1.386(2) ?
C3 C5 1.384(2) ?
C3 H3 0.9300 ?
C4 C6 1.387(2) ?
C4 H4 0.9300 ?
C5 C7 1.373(2) ?
C5 H5 0.9300 ?
C6 C7 1.370(2) ?
C6 H6 0.9300 ?
C7 O1 1.4102(17) ?
C8 N2 1.2932(19) y
C8 O1 1.3394(19) ?
C8 N1 1.3766(17) y
C9 O2 1.2269(17) ?
C9 N1 1.411(2) y
C9 C10 1.420(2) ?
C10 C11 1.3631(18) ?
C10 O3 1.3741(18) y
C11 N2 1.3729(18) y
C11 C16 1.442(2) ?
C12 N1 1.4810(18) ?
C12 C13 1.519(2) ?
C12 H12A 0.9700 ?
C12 H12B 0.9700 ?
C13 C14 1.512(2) ?
C13 H13A 0.9700 ?
C13 H13B 0.9700 ?
C14 C15 1.521(2) ?
C14 H14A 0.9700 ?
C14 H14B 0.9700 ?
C15 H15A 0.9600 ?
C15 H15B 0.9600 ?
C15 H15C 0.9600 ?
C16 C17 1.397(2) ?
C16 C21 1.399(2) ?
C17 C18 1.377(2) ?
C17 O3 1.3814(17) y
C18 C19 1.373(2) ?
C18 H18 0.9300 ?
C19 C20 1.392(3) ?
C19 H19 0.9300 ?
C20 C21 1.380(2) ?
C20 H20 0.9300 ?
C21 H21 0.9300 ?

loop_
_geom_torsion_atom_site_label_1
_geom_torsion_atom_site_label_2
_geom_torsion_atom_site_label_3
_geom_torsion_atom_site_label_4
_geom_torsion
C4 C2 C3 C5 -1.2(3)
C1 C2 C3 C5 178.90(17)
C3 C2 C4 C6 1.3(3)
C1 C2 C4 C6 -178.79(17)
C2 C3 C5 C7 0.1(3)
C2 C4 C6 C7 -0.4(3)
C4 C6 C7 C5 -0.8(2)
C4 C6 C7 O1 -174.21(14)
C3 C5 C7 C6 0.9(2)
C3 C5 C7 O1 174.03(15)
O2 C9 C10 C11 -177.46(15)
N1 C9 C10 C11 1.5(2)
O2 C9 C10 O3 -0.4(2)
N1 C9 C10 O3 178.57(12)
O3 C10 C11 N2 -179.84(12)
C9 C10 C11 N2 -2.5(2)
O3 C10 C11 C16 -0.05(16)
C9 C10 C11 C16 177.28(13)
N1 C12 C13 C14 69.18(18)
C12 C13 C14 C15 177.90(14)
C10 C11 C16 C17 0.42(15)
N2 C11 C16 C17 -179.81(14)
C10 C11 C16 C21 -179.70(16)
N2 C11 C16 C21 0.1(3)
C21 C16 C17 C18 -0.6(2)
C11 C16 C17 C18 179.33(14)
C21 C16 C17 O3 179.43(12)
C11 C16 C17 O3 -0.66(16)
O3 C17 C18 C19 -179.62(14)
C16 C17 C18 C19 0.4(2)
C17 C18 C19 C20 0.1(3)
C18 C19 C20 C21 -0.4(3)
C19 C20 C21 C16 0.2(3)
C17 C16 C21 C20 0.3(2)
C11 C16 C21 C20 -179.61(16)
N2 C8 N1 C9 -1.5(2)
O1 C8 N1 C9 178.36(12)
N2 C8 N1 C12 176.39(13)
O1 C8 N1 C12 -3.73(19)
O2 C9 N1 C8 179.39(13)
C10 C9 N1 C8 0.33(19)
O2 C9 N1 C12 1.3(2)
C10 C9 N1 C12 -177.71(12)
C13 C12 N1 C8 -99.25(16)
C13 C12 N1 C9 78.78(16)
O1 C8 N2 C11 -179.20(12)
N1 C8 N2 C11 0.7(2)
C10 C11 N2 C8 1.3(2)
C16 C11 N2 C8 -178.43(14)
N2 C8 O1 C7 0.8(2)
N1 C8 O1 C7 -179.10(12)
C6 C7 O1 C8 -118.93(15)
C5 C7 O1 C8 67.60(19)
C11 C10 O3 C17 -0.35(16)
C9 C10 O3 C17 -177.65(13)
C18 C17 O3 C10 -179.36(14)
C16 C17 O3 C10 0.63(15)

loop_
_cod_related_entry_id
_cod_related_entry_database
_cod_related_entry_code
1 ChemSpider 21126167
